data_4501333
loop_
_publ_author_name
'Yang, Yan'
'Du, Peng'
'Ma, Jian-Fang'
'Kan, Wei-Qiu'
'Liu, Bo'
'Yang, Jin'

_publ_section_title
;
 A Series of Metal--Organic Frameworks Based on Different Salicylic
 Derivatives and 1,1&#x2032;-(1,4-Butanediyl)bis(imidazole) Ligand:
 Syntheses, Structures, and Luminescent Properties
;
_journal_issue 12
_journal_name_full 'Crystal Growth &amp; Design'
_journal_page_first 5540
_journal_paper_doi 10.1021/cg201118x
_journal_volume 11
_journal_year 2011
_chemical_formula_moiety 'C24 H22 Cd Cl2 N4 O6'
_chemical_formula_sum 'C24 H22 Cd Cl2 N4 O6'
_chemical_formula_weight 645.76
_chemical_name_systematic
;
 ?
;
_space_group_IT_number 15
_symmetry_cell_setting monoclinic
_symmetry_space_group_name_Hall '-C 2yc'
_symmetry_space_group_name_H-M 'C 1 2/c 1'
_atom_sites_solution_hydrogens geom
_atom_sites_solution_primary direct
_atom_sites_solution_secondary difmap
_audit_creation_method SHELXL-97
_cell_angle_alpha 90.00
_cell_angle_beta 103.031(5)
_cell_angle_gamma 90.00
_cell_formula_units_Z 4
_cell_length_a 21.8584(11)
_cell_length_b 6.6597(3)
_cell_length_c 18.0788(9)
_cell_measurement_reflns_used 3483
_cell_measurement_temperature 293(2)
_cell_measurement_theta_max 29.2476
_cell_measurement_theta_min 3.1997
_cell_volume 2564.0(2)
_computing_cell_refinement CrysAlis
_computing_data_collection 'CrysAlis (Oxford Diffraction, 2006)'
_computing_data_reduction CrysAlis
_computing_structure_refinement 'SHELXL-97 (Sheldrick, 2008)'
_computing_structure_solution 'SHELXS-97 (Sheldrick, 1997)'
_diffrn_ambient_temperature 293(2)
_diffrn_detector_area_resol_mean 10.0
_diffrn_measured_fraction_theta_full 0.997
_diffrn_measured_fraction_theta_max 0.997
_diffrn_measurement_device_type 'Oxford Diffraction Gemini R Ultra'
_diffrn_measurement_method '\w scan'
_diffrn_radiation_monochromator graphite
_diffrn_radiation_source 'fine-focus sealed tube'
_diffrn_radiation_type MoK\a
_diffrn_radiation_wavelength 0.71073
_diffrn_reflns_av_R_equivalents 0.0180
_diffrn_reflns_av_sigmaI/netI 0.0222
_diffrn_reflns_limit_h_max 18
_diffrn_reflns_limit_h_min -26
_diffrn_reflns_limit_k_max 7
_diffrn_reflns_limit_k_min -7
_diffrn_reflns_limit_l_max 21
_diffrn_reflns_limit_l_min -21
_diffrn_reflns_number 4496
_diffrn_reflns_theta_full 25.00
_diffrn_reflns_theta_max 25.03
_diffrn_reflns_theta_min 3.21
_exptl_absorpt_coefficient_mu 1.108
_exptl_absorpt_correction_T_max 1.00000
_exptl_absorpt_correction_T_min 0.87345
_exptl_absorpt_correction_type multi-scan
_exptl_absorpt_process_details
;
CrysAlis (Oxford Diffraction, 2006)
;
_exptl_crystal_colour colorless
_exptl_crystal_density_diffrn 1.673
_exptl_crystal_density_method 'not measured'
_exptl_crystal_description block
_exptl_crystal_F_000 1296
_exptl_crystal_size_max 0.28
_exptl_crystal_size_mid 0.18
_exptl_crystal_size_min 0.16
_refine_diff_density_max 0.528
_refine_diff_density_min -0.180
_refine_diff_density_rms 0.053
_refine_ls_extinction_method none
_refine_ls_goodness_of_fit_ref 1.016
_refine_ls_hydrogen_treatment constr
_refine_ls_matrix_type full
_refine_ls_number_parameters 168
_refine_ls_number_reflns 2250
_refine_ls_number_restraints 0
_refine_ls_restrained_S_all 1.016
_refine_ls_R_factor_all 0.0289
_refine_ls_R_factor_gt 0.0246
_refine_ls_shift/su_max 0.000
_refine_ls_shift/su_mean 0.000
_refine_ls_structure_factor_coef Fsqd
_refine_ls_weighting_details 'calc w=1/[\s^2^(Fo^2^)+(0.0459P)^2^+0.0000P] where P=(Fo^2^+2Fc^2^)/3'
_refine_ls_weighting_scheme calc
_refine_ls_wR_factor_gt 0.0651
_refine_ls_wR_factor_ref 0.0662
_reflns_number_gt 1996
_reflns_number_total 2250
_reflns_threshold_expression >2\s(I)
_cod_data_source_file cg201118x_si_002.cif
_cod_data_source_block Compound-6
_cod_original_sg_symbol_Hall '-C 2yc '
_cod_database_code 4501333

loop_
_symmetry_equiv_pos_as_xyz
'x, y, z'
'-x, y, -z+1/2'
'x+1/2, y+1/2, z'
'-x+1/2, y+1/2, -z+1/2'
'-x, -y, -z'
'x, -y, z-1/2'
'-x+1/2, -y+1/2, -z'
'x+1/2, -y+1/2, z-1/2'

loop_
_atom_site_label
_atom_site_type_symbol
_atom_site_fract_x
_atom_site_fract_y
_atom_site_fract_z
_atom_site_U_iso_or_equiv
_atom_site_adp_type
_atom_site_occupancy
_atom_site_symmetry_multiplicity
_atom_site_calc_flag
_atom_site_refinement_flags
Cd1 Cd 1.0000 0.29314(4) 0.7500 0.04141(11) Uani 1 2 d S
C1 C 0.97520(12) -0.0890(4) 0.64520(14) 0.0520(6) Uani 1 1 d .
H1 H 1.0131 -0.1401 0.6727 0.062 Uiso 1 1 calc R
C2 C 0.88760(13) -0.0645(4) 0.56275(16) 0.0592(7) Uani 1 1 d .
H2 H 0.8535 -0.0899 0.5227 0.071 Uiso 1 1 calc R
C3 C 0.89679(12) 0.0988(4) 0.60659(16) 0.0568(7) Uani 1 1 d .
H3 H 0.8690 0.2060 0.6026 0.068 Uiso 1 1 calc R
C4 C 0.94770(14) -0.3890(4) 0.56135(15) 0.0552(7) Uani 1 1 d .
H4A H 0.9082 -0.4406 0.5318 0.066 Uiso 1 1 calc R
H4B H 0.9613 -0.4762 0.6049 0.066 Uiso 1 1 calc R
C5 C 0.99554(13) -0.3946(4) 0.51384(14) 0.0514(6) Uani 1 1 d .
H5A H 1.0353 -0.3452 0.5435 0.062 Uiso 1 1 calc R
H5B H 0.9823 -0.3065 0.4704 0.062 Uiso 1 1 calc R
C6 C 0.85411(10) 0.6222(4) 0.81189(12) 0.0408(5) Uani 1 1 d .
C7 C 0.82514(11) 0.5564(4) 0.86970(13) 0.0450(6) Uani 1 1 d .
C8 C 0.78408(12) 0.6810(4) 0.89581(15) 0.0523(7) Uani 1 1 d .
H8 H 0.7653 0.6391 0.9345 0.063 Uiso 1 1 calc R
C9 C 0.77145(11) 0.8671(4) 0.86394(15) 0.0494(6) Uani 1 1 d .
C10 C 0.79743(11) 0.9348(4) 0.80600(15) 0.0513(6) Uani 1 1 d .
H10 H 0.7872 1.0607 0.7844 0.062 Uiso 1 1 calc R
C11 C 0.83883(11) 0.8114(4) 0.78086(14) 0.0469(6) Uani 1 1 d .
H11 H 0.8571 0.8557 0.7421 0.056 Uiso 1 1 calc R
C12 C 0.90107(10) 0.4933(4) 0.78620(13) 0.0423(5) Uani 1 1 d .
N1 N 0.95269(9) 0.0859(3) 0.65808(10) 0.0440(5) Uani 1 1 d .
N2 N 0.93758(10) -0.1860(3) 0.58800(11) 0.0475(5) Uani 1 1 d .
O2 O 0.92943(8) 0.5580(3) 0.73904(11) 0.0585(5) Uani 1 1 d .
O1 O 0.91300(10) 0.3224(3) 0.81613(12) 0.0644(5) Uani 1 1 d .
O3 O 0.83727(10) 0.3745(3) 0.90218(11) 0.0670(5) Uani 1 1 d .
H3A H 0.8622 0.3144 0.8824 0.101 Uiso 1 1 calc R
Cl1 Cl 0.72061(3) 1.02561(13) 0.89870(5) 0.0716(2) Uani 1 1 d .

loop_
_atom_site_aniso_label
_atom_site_aniso_U_11
_atom_site_aniso_U_22
_atom_site_aniso_U_33
_atom_site_aniso_U_23
_atom_site_aniso_U_13
_atom_site_aniso_U_12
Cd1 0.05228(17) 0.03298(16) 0.04140(16) 0.000 0.01562(11) 0.000
C1 0.0519(14) 0.0528(17) 0.0473(13) -0.0088(13) 0.0026(11) 0.0121(13)
C2 0.0540(16) 0.0504(17) 0.0654(16) -0.0055(14) -0.0034(12) 0.0064(13)
C3 0.0482(15) 0.0422(16) 0.0777(18) -0.0058(14) 0.0091(13) 0.0102(12)
C4 0.0784(18) 0.0387(15) 0.0515(14) -0.0052(12) 0.0208(13) 0.0003(13)
C5 0.0647(16) 0.0469(16) 0.0431(12) -0.0062(12) 0.0132(11) 0.0073(13)
C6 0.0344(11) 0.0458(14) 0.0412(12) -0.0029(11) 0.0065(9) -0.0032(10)
C7 0.0433(13) 0.0472(15) 0.0430(12) 0.0036(11) 0.0067(10) -0.0003(11)
C8 0.0488(14) 0.0642(19) 0.0474(14) 0.0013(13) 0.0187(11) -0.0009(13)
C9 0.0368(13) 0.0566(16) 0.0564(14) -0.0057(13) 0.0142(11) -0.0003(12)
C10 0.0471(14) 0.0466(15) 0.0621(15) 0.0016(13) 0.0165(11) 0.0014(12)
C11 0.0437(13) 0.0500(17) 0.0499(14) 0.0045(12) 0.0166(11) -0.0030(11)
C12 0.0375(12) 0.0452(15) 0.0427(12) -0.0075(11) 0.0058(10) -0.0030(11)
N1 0.0493(12) 0.0376(12) 0.0469(10) -0.0051(9) 0.0146(9) 0.0048(9)
N2 0.0568(12) 0.0431(13) 0.0433(11) -0.0080(10) 0.0125(9) 0.0044(10)
O2 0.0568(11) 0.0559(12) 0.0721(12) 0.0010(10) 0.0337(9) 0.0031(9)
O1 0.0760(13) 0.0561(14) 0.0668(12) 0.0081(10) 0.0282(10) 0.0194(10)
O3 0.0806(13) 0.0604(13) 0.0660(11) 0.0180(11) 0.0289(10) 0.0098(11)
Cl1 0.0608(4) 0.0709(5) 0.0927(5) -0.0064(4) 0.0378(4) 0.0101(4)

loop_
_atom_type_symbol
_atom_type_description
_atom_type_scat_dispersion_real
_atom_type_scat_dispersion_imag
_atom_type_scat_source
C C 0.0033 0.0016 'International Tables Vol C Tables 4.2.6.8 and 6.1.1.4'
H H 0.0000 0.0000 'International Tables Vol C Tables 4.2.6.8 and 6.1.1.4'
N N 0.0061 0.0033 'International Tables Vol C Tables 4.2.6.8 and 6.1.1.4'
O O 0.0106 0.0060 'International Tables Vol C Tables 4.2.6.8 and 6.1.1.4'
Cl Cl 0.1484 0.1585 'International Tables Vol C Tables 4.2.6.8 and 6.1.1.4'
Cd Cd -0.8075 1.2024 'International Tables Vol C Tables 4.2.6.8 and 6.1.1.4'

loop_
_geom_angle_atom_site_label_1
_geom_angle_atom_site_label_2
_geom_angle_atom_site_label_3
_geom_angle
_geom_angle_site_symmetry_1
_geom_angle_site_symmetry_3
N1 Cd1 N1 103.42(10) . 2_756
N1 Cd1 O2 102.67(7) . .
N1 Cd1 O2 136.23(7) 2_756 .
N1 Cd1 O2 136.23(7) . 2_756
N1 Cd1 O2 102.67(7) 2_756 2_756
O2 Cd1 O2 81.14(9) . 2_756
N1 Cd1 O1 97.55(7) . .
N1 Cd1 O1 88.07(7) 2_756 .
O2 Cd1 O1 54.03(6) . .
O2 Cd1 O1 117.87(7) 2_756 .
N1 Cd1 O1 88.07(7) . 2_756
N1 Cd1 O1 97.55(7) 2_756 2_756
O2 Cd1 O1 117.87(7) . 2_756
O2 Cd1 O1 54.03(6) 2_756 2_756
O1 Cd1 O1 170.95(10) . 2_756
N1 Cd1 C12 112.43(7) . 2_756
N1 Cd1 C12 102.76(7) 2_756 2_756
O2 Cd1 C12 98.90(7) . 2_756
O2 Cd1 C12 26.71(7) 2_756 2_756
O1 Cd1 C12 144.21(8) . 2_756
O1 Cd1 C12 27.39(7) 2_756 2_756
N1 Cd1 C12 102.76(7) . .
N1 Cd1 C12 112.43(7) 2_756 .
O2 Cd1 C12 26.71(7) . .
O2 Cd1 C12 98.90(7) 2_756 .
O1 Cd1 C12 27.39(7) . .
O1 Cd1 C12 144.21(7) 2_756 .
C12 Cd1 C12 121.82(11) 2_756 .
N1 C1 N2 112.3(2) . .
N1 C1 H1 123.9 . .
N2 C1 H1 123.9 . .
C3 C2 N2 106.6(2) . .
C3 C2 H2 126.7 . .
N2 C2 H2 126.7 . .
C2 C3 N1 110.3(2) . .
C2 C3 H3 124.9 . .
N1 C3 H3 124.9 . .
N2 C4 C5 112.8(2) . .
N2 C4 H4A 109.0 . .
C5 C4 H4A 109.0 . .
N2 C4 H4B 109.0 . .
C5 C4 H4B 109.0 . .
H4A C4 H4B 107.8 . .
C4 C5 C5 111.8(3) . 5_746
C4 C5 H5A 109.3 . .
C5 C5 H5A 109.3 5_746 .
C4 C5 H5B 109.3 . .
C5 C5 H5B 109.3 5_746 .
H5A C5 H5B 107.9 . .
C11 C6 C7 118.3(2) . .
C11 C6 C12 121.1(2) . .
C7 C6 C12 120.6(2) . .
O3 C7 C8 118.1(2) . .
O3 C7 C6 121.7(2) . .
C8 C7 C6 120.2(2) . .
C9 C8 C7 119.0(2) . .
C9 C8 H8 120.5 . .
C7 C8 H8 120.5 . .
C8 C9 C10 122.6(2) . .
C8 C9 Cl1 118.7(2) . .
C10 C9 Cl1 118.7(2) . .
C11 C10 C9 118.2(3) . .
C11 C10 H10 120.9 . .
C9 C10 H10 120.9 . .
C10 C11 C6 121.7(2) . .
C10 C11 H11 119.1 . .
C6 C11 H11 119.1 . .
O2 C12 O1 121.5(2) . .
O2 C12 C6 120.0(2) . .
O1 C12 C6 118.4(2) . .
O2 C12 Cd1 57.39(13) . .
O1 C12 Cd1 64.29(13) . .
C6 C12 Cd1 171.88(16) . .
C1 N1 C3 104.5(2) . .
C1 N1 Cd1 123.76(16) . .
C3 N1 Cd1 131.70(16) . .
C1 N2 C2 106.4(2) . .
C1 N2 C4 126.0(2) . .
C2 N2 C4 127.6(2) . .
C12 O2 Cd1 95.90(16) . .
C12 O1 Cd1 88.33(15) . .
C7 O3 H3A 109.5 . .

loop_
_geom_bond_atom_site_label_1
_geom_bond_atom_site_label_2
_geom_bond_distance
_geom_bond_site_symmetry_2
Cd1 N1 2.2273(19) .
Cd1 N1 2.2273(19) 2_756
Cd1 O2 2.3223(18) .
Cd1 O2 2.3223(19) 2_756
Cd1 O1 2.472(2) .
Cd1 O1 2.472(2) 2_756
Cd1 C12 2.742(2) 2_756
Cd1 C12 2.742(2) .
C1 N1 1.305(3) .
C1 N2 1.334(3) .
C1 H1 0.9300 .
C2 C3 1.334(4) .
C2 N2 1.353(3) .
C2 H2 0.9300 .
C3 N1 1.362(3) .
C3 H3 0.9300 .
C4 N2 1.468(3) .
C4 C5 1.496(4) .
C4 H4A 0.9700 .
C4 H4B 0.9700 .
C5 C5 1.518(5) 5_746
C5 H5A 0.9700 .
C5 H5B 0.9700 .
C6 C11 1.389(4) .
C6 C7 1.408(3) .
C6 C12 1.490(3) .
C7 O3 1.347(3) .
C7 C8 1.381(4) .
C8 C9 1.368(4) .
C8 H8 0.9300 .
C9 C10 1.375(4) .
C9 Cl1 1.749(3) .
C10 C11 1.373(4) .
C10 H10 0.9300 .
C11 H11 0.9300 .
C12 O2 1.239(3) .
C12 O1 1.262(3) .
O3 H3A 0.8200 .

loop_
_geom_hbond_atom_site_label_D
_geom_hbond_atom_site_label_H
_geom_hbond_atom_site_label_A
_geom_hbond_distance_DH
_geom_hbond_distance_HA
_geom_hbond_distance_DA
_geom_hbond_angle_DHA
_geom_hbond_site_symmetry_A
O3 H3A O1 0.82 1.81 2.538(3) 147.4 .
C3 H3 Cl1 0.93 2.89 3.816(3) 175.1 4_646

loop_
_geom_torsion_atom_site_label_1
_geom_torsion_atom_site_label_2
_geom_torsion_atom_site_label_3
_geom_torsion_atom_site_label_4
_geom_torsion
_geom_torsion_site_symmetry_1
_geom_torsion_site_symmetry_4
N2 C2 C3 N1 1.7(3) . .
N2 C4 C5 C5 -179.2(3) . 5_746
C11 C6 C7 O3 179.6(2) . .
C12 C6 C7 O3 -1.9(3) . .
C11 C6 C7 C8 -1.9(4) . .
C12 C6 C7 C8 176.7(2) . .
O3 C7 C8 C9 179.6(2) . .
C6 C7 C8 C9 0.9(4) . .
C7 C8 C9 C10 0.9(4) . .
C7 C8 C9 Cl1 -178.75(19) . .
C8 C9 C10 C11 -1.6(4) . .
Cl1 C9 C10 C11 177.96(19) . .
C9 C10 C11 C6 0.6(4) . .
C7 C6 C11 C10 1.1(4) . .
C12 C6 C11 C10 -177.5(2) . .
C11 C6 C12 O2 3.5(3) . .
C7 C6 C12 O2 -175.1(2) . .
C11 C6 C12 O1 -179.7(2) . .
C7 C6 C12 O1 1.7(3) . .
C11 C6 C12 Cd1 72.8(13) . .
C7 C6 C12 Cd1 -105.8(12) . .
N1 Cd1 C12 O2 -92.88(15) . .
N1 Cd1 C12 O2 156.58(14) 2_756 .
O2 Cd1 C12 O2 48.83(18) 2_756 .
O1 Cd1 C12 O2 -174.6(2) . .
O1 Cd1 C12 O2 11.9(2) 2_756 .
C12 Cd1 C12 O2 34.07(13) 2_756 .
N1 Cd1 C12 O1 81.70(15) . .
N1 Cd1 C12 O1 -28.84(16) 2_756 .
O2 Cd1 C12 O1 174.6(2) . .
O2 Cd1 C12 O1 -136.59(15) 2_756 .
O1 Cd1 C12 O1 -173.51(8) 2_756 .
C12 Cd1 C12 O1 -151.35(16) 2_756 .
N1 Cd1 C12 C6 -166.9(13) . .
N1 Cd1 C12 C6 82.6(13) 2_756 .
O2 Cd1 C12 C6 -74.0(13) . .
O2 Cd1 C12 C6 -25.2(13) 2_756 .
O1 Cd1 C12 C6 111.4(13) . .
O1 Cd1 C12 C6 -62.1(13) 2_756 .
C12 Cd1 C12 C6 -39.9(12) 2_756 .
N2 C1 N1 C3 1.1(3) . .
N2 C1 N1 Cd1 178.81(16) . .
C2 C3 N1 C1 -1.7(3) . .
C2 C3 N1 Cd1 -179.18(19) . .
N1 Cd1 N1 C1 -32.91(18) 2_756 .
O2 Cd1 N1 C1 -177.5(2) . .
O2 Cd1 N1 C1 92.2(2) 2_756 .
O1 Cd1 N1 C1 -122.7(2) . .
O1 Cd1 N1 C1 64.4(2) 2_756 .
C12 Cd1 N1 C1 77.2(2) 2_756 .
C12 Cd1 N1 C1 -150.1(2) . .
N1 Cd1 N1 C3 144.2(3) 2_756 .
O2 Cd1 N1 C3 -0.4(2) . .
O2 Cd1 N1 C3 -90.7(2) 2_756 .
O1 Cd1 N1 C3 54.3(2) . .
O1 Cd1 N1 C3 -118.5(2) 2_756 .
C12 Cd1 N1 C3 -105.7(2) 2_756 .
C12 Cd1 N1 C3 27.0(2) . .
N1 C1 N2 C2 -0.1(3) . .
N1 C1 N2 C4 -177.1(2) . .
C3 C2 N2 C1 -1.0(3) . .
C3 C2 N2 C4 176.0(2) . .
C5 C4 N2 C1 -77.6(3) . .
C5 C4 N2 C2 105.9(3) . .
O1 C12 O2 Cd1 -5.7(2) . .
C6 C12 O2 Cd1 170.97(17) . .
N1 Cd1 O2 C12 93.26(15) . .
N1 Cd1 O2 C12 -32.08(19) 2_756 .
O2 Cd1 O2 C12 -131.18(17) 2_756 .
O1 Cd1 O2 C12 3.08(13) . .
O1 Cd1 O2 C12 -172.15(13) 2_756 .
C12 Cd1 O2 C12 -151.20(12) 2_756 .
O2 C12 O1 Cd1 5.3(2) . .
C6 C12 O1 Cd1 -171.40(18) . .
N1 Cd1 O1 C12 -103.21(15) . .
N1 Cd1 O1 C12 153.51(15) 2_756 .
O2 Cd1 O1 C12 -3.01(13) . .
O2 Cd1 O1 C12 50.18(16) 2_756 .
O1 Cd1 O1 C12 24.85(14) 2_756 .
C12 Cd1 O1 C12 44.2(2) 2_756 .
